data_7123362
loop_
_publ_author_name
'Murrie, Mark'
'Canaj, Angelos'
'Singh, Mukesh Kumar'
'Reginc\'os Mart\'i, Emma'
'Damjanovic, Marko'
'Wilson, Claire'
'Cespedes, Oscar'
'Wernsdorfer, Wolfgang'
'Rajaraman, Gopalan'

_publ_section_title
;
 Boosting axiality in stable high-coordinate Dy(III) single-molecule
 magnets
;
_journal_name_full 'Chemical Communications'
_journal_paper_doi 10.1039/C9CC00965E
_journal_year 2019
_chemical_formula_moiety 'C32 H40 F La N8, 2(C F3 O3 S), H2 O'
_chemical_formula_sum 'C34 H42 F7 La N8 O7 S2'
_chemical_formula_weight 1010.78
_space_group_crystal_system orthorhombic
_space_group_IT_number 56
_space_group_name_Hall '-P 2ab 2ac'
_space_group_name_H-M_alt 'P c c n'
_symmetry_space_group_name_Hall '-P 2ab 2ac'
_symmetry_space_group_name_H-M 'P c c n'
_atom_sites_solution_hydrogens mixed
_audit_creation_date 2018-11-14
_audit_creation_method
;
Olex2 1.2
(compiled 2018.05.29 svn.r3508 for OlexSys, GUI svn.r5506)
;
_audit_update_record
;
2019-01-09 deposited with the CCDC.    2019-04-29 downloaded from the CCDC.
;
_cell_angle_alpha 90
_cell_angle_beta 90
_cell_angle_gamma 90
_cell_formula_units_Z 4
_cell_length_a 21.592(3)
_cell_length_b 11.4165(10)
_cell_length_c 15.9216(16)
_cell_measurement_reflns_used 4878
_cell_measurement_temperature 150
_cell_measurement_theta_max 28.28
_cell_measurement_theta_min 2.39
_cell_volume 3924.8(8)
_computing_cell_refinement 'SAINT V8.37A (Bruker-AXS, 2016)'
_computing_data_collection 'APEX3 Ver. 2016.9-0 (Bruker-AXS, 2016)'
_computing_data_reduction 'APEX3 Ver. 2016.9-0 (Bruker-AXS, 2016)'
_computing_molecular_graphics 'Olex2 (Dolomanov et al., 2009)'
_computing_publication_material 'Olex2 (Dolomanov et al., 2009)'
_computing_structure_refinement 'ShelXL (Sheldrick, 2015)'
_computing_structure_solution 'XT (Sheldrick, 2015)'
_diffrn_ambient_temperature 150.0
_diffrn_detector 'charge integrating pixel array detector'
_diffrn_detector_area_resol_mean 7.4074
_diffrn_detector_type 'Bruker PHOTON II'
_diffrn_measured_fraction_theta_full 0.999
_diffrn_measured_fraction_theta_max 0.990
_diffrn_measurement_device 'four-circle diffractometer'
_diffrn_measurement_device_type Photon
_diffrn_measurement_method '\f and \w scans'
_diffrn_radiation_collimation 'focusing mirrors'
_diffrn_radiation_monochromator 'multilayer mirror optics'
_diffrn_radiation_type MoK\a
_diffrn_radiation_wavelength 0.71073
_diffrn_reflns_av_R_equivalents 0.0356
_diffrn_reflns_av_unetI/netI 0.0345
_diffrn_reflns_Laue_measured_fraction_full 0.999
_diffrn_reflns_Laue_measured_fraction_max 0.990
_diffrn_reflns_limit_h_max 14
_diffrn_reflns_limit_h_min -28
_diffrn_reflns_limit_k_max 15
_diffrn_reflns_limit_k_min -12
_diffrn_reflns_limit_l_max 21
_diffrn_reflns_limit_l_min -20
_diffrn_reflns_number 19906
_diffrn_reflns_point_group_measured_fraction_full 0.999
_diffrn_reflns_point_group_measured_fraction_max 0.990
_diffrn_reflns_theta_full 25.242
_diffrn_reflns_theta_max 28.402
_diffrn_reflns_theta_min 2.389
_diffrn_source 'microfocus sealed tube'
_diffrn_source_type 'INCOATEC I\ms 3.0'
_exptl_absorpt_coefficient_mu 1.287
_exptl_absorpt_correction_T_max 0.7457
_exptl_absorpt_correction_T_min 0.5640
_exptl_absorpt_correction_type multi-scan
_exptl_absorpt_process_details
'SADABS-2016/2 (Bruker,2016/2) was used for absorption correction. wR2(int) was 0.1022 before and 0.0693 after correction. The Ratio of minimum to maximum transmission is 0.7563. The \l/2 correction factor is Not present.'
_exptl_crystal_colour colourless
_exptl_crystal_colour_primary colourless
_exptl_crystal_density_diffrn 1.711
_exptl_crystal_description plank
_exptl_crystal_F_000 2040
_exptl_crystal_size_max 0.19
_exptl_crystal_size_mid 0.13
_exptl_crystal_size_min 0.07
_refine_diff_density_max 0.945
_refine_diff_density_min -1.227
_refine_diff_density_rms 0.099
_refine_ls_extinction_method none
_refine_ls_goodness_of_fit_ref 1.027
_refine_ls_hydrogen_treatment mixed
_refine_ls_matrix_type full
_refine_ls_number_parameters 272
_refine_ls_number_reflns 4886
_refine_ls_number_restraints 2
_refine_ls_restrained_S_all 1.027
_refine_ls_R_factor_all 0.0404
_refine_ls_R_factor_gt 0.0312
_refine_ls_shift/su_max 0.001
_refine_ls_shift/su_mean 0.000
_refine_ls_structure_factor_coef Fsqd
_refine_ls_weighting_details 'w=1/[\s^2^(Fo^2^)+(0.0350P)^2^+6.1381P] where P=(Fo^2^+2Fc^2^)/3'
_refine_ls_weighting_scheme calc
_refine_ls_wR_factor_gt 0.0762
_refine_ls_wR_factor_ref 0.0865
_reflns_Friedel_coverage 0.000
_reflns_number_gt 3940
_reflns_number_total 4886
_reflns_threshold_expression 'I > 2\s(I)'
_cod_data_source_file c9cc00965e2.cif
_cod_data_source_block 2
_cod_original_cell_volume 3924.8(7)
_cod_database_code 7123362
_shelx_shelxl_version_number 2018/1
_shelx_space_group_comment
;
The symmetry employed for this shelxl refinement is uniquely defined
by the following loop, which should always be used as a source of
symmetry information in preference to the above space-group names.
They are only intended as comments.
;
_shelx_estimated_absorpt_t_max 0.915
_shelx_estimated_absorpt_t_min 0.792
_olex2_refinement_description
;
1. Fixed Uiso
 At 1.2 times of:
  All C(H) groups, All C(H,H) groups
2. Restrained distances
 O1W-H1W
 0.85 with sigma of 0.02
 H1W-H1W_$1
 1.39 with sigma of 0.04
3.a Secondary CH2 refined with riding coordinates:
 C6(H6A,H6B), C7(H7A,H7B), C8(H8A,H8B), C9(H9A,H9B), C10(H10A,H10B), C11(H11A,
 H11B)
3.b Aromatic/amide H refined with riding coordinates:
 C1(H1), C2(H2), C3(H3), C4(H4), C13(H13), C14(H14), C15(H15), C16(H16)
;
_olex2_submission_special_instructions 'No special instructions were received'

loop_
_space_group_symop_operation_xyz
'x, y, z'
'-x+1/2, -y+1/2, z'
'-x, y+1/2, -z+1/2'
'x+1/2, -y, -z+1/2'
'-x, -y, -z'
'x-1/2, y-1/2, -z'
'x, -y-1/2, z-1/2'
'-x-1/2, y, z-1/2'

loop_
_atom_site_label
_atom_site_type_symbol
_atom_site_fract_x
_atom_site_fract_y
_atom_site_fract_z
_atom_site_U_iso_or_equiv
_atom_site_adp_type
_atom_site_occupancy
_atom_site_site_symmetry_order
_atom_site_calc_flag
_atom_site_refinement_flags_posn
_atom_site_refinement_flags_adp
_atom_site_refinement_flags_occupancy
La1 La 0.250000 0.750000 0.31003(2) 0.01704(7) Uani 1 2 d S T P
F1 F 0.250000 0.750000 0.17014(14) 0.0247(4) Uani 1 2 d S T P
N1 N 0.26124(9) 0.56524(19) 0.42340(13) 0.0221(4) Uani 1 1 d . . .
N2 N 0.34666(9) 0.77061(19) 0.42258(13) 0.0231(4) Uani 1 1 d . . .
N3 N 0.35358(9) 0.8640(2) 0.26291(14) 0.0288(5) Uani 1 1 d . . .
N4 N 0.30827(9) 0.55364(19) 0.26237(13) 0.0261(4) Uani 1 1 d . . .
C1 C 0.34692(12) 0.5534(3) 0.19580(15) 0.0280(5) Uani 1 1 d . . .
H1 H 0.355866 0.625606 0.168699 0.034 Uiso 1 1 calc R . .
C2 C 0.37396(12) 0.4522(3) 0.16555(17) 0.0308(5) Uani 1 1 d . . .
H2 H 0.401057 0.455019 0.118584 0.037 Uiso 1 1 calc R . .
C3 C 0.36109(12) 0.3473(2) 0.20444(17) 0.0312(6) Uani 1 1 d . . .
H3 H 0.378601 0.276347 0.184168 0.037 Uiso 1 1 calc R . .
C4 C 0.32218(11) 0.3468(2) 0.27358(17) 0.0288(5) Uani 1 1 d . . .
H4 H 0.313198 0.275726 0.302088 0.035 Uiso 1 1 calc R . .
C5 C 0.29654(11) 0.4514(2) 0.30060(15) 0.0241(5) Uani 1 1 d . . .
C6 C 0.25369(10) 0.4552(2) 0.37530(16) 0.0246(5) Uani 1 1 d . . .
H6A H 0.210297 0.448623 0.355793 0.030 Uiso 1 1 calc R . .
H6B H 0.262455 0.387672 0.412417 0.030 Uiso 1 1 calc R . .
C7 C 0.32408(10) 0.5638(2) 0.46211(16) 0.0261(5) Uani 1 1 d . . .
H7A H 0.354337 0.534080 0.420521 0.031 Uiso 1 1 calc R . .
H7B H 0.324026 0.509357 0.510528 0.031 Uiso 1 1 calc R . .
C8 C 0.34411(11) 0.6833(2) 0.49141(15) 0.0259(5) Uani 1 1 d . . .
H8A H 0.314889 0.711218 0.534947 0.031 Uiso 1 1 calc R . .
H8B H 0.385590 0.677147 0.517536 0.031 Uiso 1 1 calc R . .
C9 C 0.34814(11) 0.8906(2) 0.45907(16) 0.0252(5) Uani 1 1 d . . .
H9A H 0.362542 0.946397 0.415664 0.030 Uiso 1 1 calc R . .
H9B H 0.378301 0.892342 0.505885 0.030 Uiso 1 1 calc R . .
C10 C 0.21438(11) 0.5702(2) 0.49123(15) 0.0258(5) Uani 1 1 d . . .
H10A H 0.228598 0.625186 0.535281 0.031 Uiso 1 1 calc R . .
H10B H 0.210301 0.491694 0.517053 0.031 Uiso 1 1 calc R . .
C11 C 0.40400(11) 0.7526(2) 0.37309(17) 0.0272(5) Uani 1 1 d . . .
H11A H 0.405568 0.670420 0.353372 0.033 Uiso 1 1 calc R . .
H11B H 0.440385 0.766110 0.409678 0.033 Uiso 1 1 calc R . .
C12 C 0.40753(11) 0.8332(2) 0.29870(16) 0.0266(5) Uani 1 1 d . . .
C13 C 0.46387(12) 0.8724(3) 0.26869(18) 0.0342(6) Uani 1 1 d . . .
H13 H 0.501362 0.847953 0.294524 0.041 Uiso 1 1 calc R . .
C14 C 0.46508(14) 0.9470(3) 0.20117(19) 0.0403(7) Uani 1 1 d . . .
H14 H 0.503433 0.974440 0.179500 0.048 Uiso 1 1 calc R . .
C15 C 0.41016(14) 0.9817(3) 0.16524(18) 0.0390(7) Uani 1 1 d . . .
H15 H 0.409925 1.034997 0.119393 0.047 Uiso 1 1 calc R . .
C16 C 0.35546(13) 0.9379(3) 0.19688(16) 0.0338(6) Uani 1 1 d . . .
H16 H 0.317615 0.960643 0.171186 0.041 Uiso 1 1 calc R . .
S1C S 0.42008(3) 0.25764(6) 0.47404(5) 0.03198(16) Uani 1 1 d . . .
F1C F 0.44410(10) 0.1642(2) 0.32777(13) 0.0602(6) Uani 1 1 d . . .
F2C F 0.46692(9) 0.05422(17) 0.43261(14) 0.0545(5) Uani 1 1 d . . .
F3C F 0.52466(7) 0.19974(17) 0.40202(12) 0.0436(4) Uani 1 1 d . . .
O1C O 0.35911(9) 0.2074(3) 0.46772(17) 0.0536(6) Uani 1 1 d . . .
O2C O 0.42652(11) 0.3714(2) 0.43642(15) 0.0499(6) Uani 1 1 d . . .
O3C O 0.44938(11) 0.2444(2) 0.55446(13) 0.0447(6) Uani 1 1 d . . .
C1C C 0.46597(12) 0.1647(3) 0.40571(19) 0.0336(6) Uani 1 1 d . . .
O1W O 0.250000 0.250000 0.0744(3) 0.135(4) Uani 1 2 d DS T P
H1W H 0.2814(9) 0.256(5) 0.043(2) 0.12(2) Uiso 1 1 d D . .

loop_
_atom_site_aniso_label
_atom_site_aniso_U_11
_atom_site_aniso_U_22
_atom_site_aniso_U_33
_atom_site_aniso_U_23
_atom_site_aniso_U_13
_atom_site_aniso_U_12
La1 0.01150(9) 0.02291(11) 0.01672(11) 0.000 0.000 0.00012(6)
F1 0.0232(10) 0.0331(12) 0.0179(9) 0.000 0.000 0.0014(7)
N1 0.0228(9) 0.0253(10) 0.0182(9) -0.0006(8) 0.0017(7) 0.0011(8)
N2 0.0166(9) 0.0332(11) 0.0196(10) 0.0009(8) -0.0014(8) 0.0007(8)
N3 0.0220(9) 0.0390(12) 0.0253(11) 0.0014(9) -0.0004(8) -0.0061(9)
N4 0.0245(9) 0.0306(11) 0.0233(10) 0.0018(8) 0.0025(8) 0.0034(8)
C1 0.0277(12) 0.0336(14) 0.0228(12) 0.0036(10) 0.0047(9) 0.0045(10)
C2 0.0252(11) 0.0430(15) 0.0241(12) -0.0003(11) 0.0029(10) 0.0083(10)
C3 0.0288(12) 0.0341(14) 0.0308(13) -0.0062(11) 0.0013(10) 0.0061(11)
C4 0.0274(11) 0.0286(13) 0.0305(14) -0.0028(10) -0.0007(10) 0.0000(10)
C5 0.0193(10) 0.0279(12) 0.0251(12) -0.0017(9) -0.0021(8) 0.0004(9)
C6 0.0245(11) 0.0252(12) 0.0242(12) -0.0014(10) 0.0032(9) -0.0003(9)
C7 0.0207(10) 0.0325(13) 0.0251(12) 0.0013(10) -0.0012(9) 0.0048(9)
C8 0.0241(10) 0.0332(13) 0.0206(12) 0.0007(10) -0.0037(9) 0.0007(10)
C9 0.0210(10) 0.0294(13) 0.0252(12) -0.0018(10) -0.0035(9) -0.0034(9)
C10 0.0237(11) 0.0331(13) 0.0205(12) 0.0018(10) 0.0027(9) -0.0006(9)
C11 0.0145(10) 0.0388(14) 0.0282(13) 0.0002(10) -0.0002(9) 0.0013(9)
C12 0.0194(10) 0.0332(13) 0.0272(12) -0.0056(10) 0.0022(9) -0.0023(9)
C13 0.0215(11) 0.0421(16) 0.0389(15) -0.0073(12) 0.0087(10) -0.0045(11)
C14 0.0331(14) 0.0489(18) 0.0389(16) -0.0100(13) 0.0150(12) -0.0138(13)
C15 0.0444(16) 0.0454(17) 0.0272(14) -0.0020(12) 0.0073(12) -0.0156(13)
C16 0.0331(13) 0.0440(16) 0.0244(13) 0.0023(11) -0.0023(10) -0.0090(12)
S1C 0.0190(3) 0.0465(4) 0.0305(4) 0.0020(3) 0.0022(2) 0.0021(2)
F1C 0.0633(13) 0.0786(16) 0.0386(11) -0.0154(10) -0.0124(9) 0.0185(11)
F2C 0.0487(11) 0.0318(10) 0.0829(16) 0.0074(9) -0.0030(10) -0.0013(8)
F3C 0.0278(8) 0.0481(10) 0.0548(11) 0.0005(9) 0.0101(8) 0.0021(7)
O1C 0.0213(9) 0.0851(18) 0.0543(14) 0.0000(14) 0.0021(9) -0.0041(11)
O2C 0.0464(13) 0.0413(13) 0.0618(16) 0.0079(11) 0.0118(10) 0.0154(10)
O3C 0.0302(11) 0.0752(19) 0.0288(12) 0.0019(10) 0.0007(8) -0.0023(9)
C1C 0.0286(12) 0.0349(14) 0.0372(15) 0.0034(12) -0.0044(11) 0.0000(11)
O1W 0.079(4) 0.284(10) 0.044(3) 0.000 0.000 -0.104(5)

loop_
_atom_type_symbol
_atom_type_description
_atom_type_scat_dispersion_real
_atom_type_scat_dispersion_imag
_atom_type_scat_source
C C 0.0033 0.0016 'International Tables Vol C Tables 4.2.6.8 and 6.1.1.4'
H H 0.0000 0.0000 'International Tables Vol C Tables 4.2.6.8 and 6.1.1.4'
F F 0.0171 0.0103 'International Tables Vol C Tables 4.2.6.8 and 6.1.1.4'
La La -0.2871 2.4523 'International Tables Vol C Tables 4.2.6.8 and 6.1.1.4'
N N 0.0061 0.0033 'International Tables Vol C Tables 4.2.6.8 and 6.1.1.4'
O O 0.0106 0.0060 'International Tables Vol C Tables 4.2.6.8 and 6.1.1.4'
S S 0.1246 0.1234 'International Tables Vol C Tables 4.2.6.8 and 6.1.1.4'

loop_
_geom_angle_atom_site_label_1
_geom_angle_atom_site_label_2
_geom_angle_atom_site_label_3
_geom_angle
_geom_angle_site_symmetry_1
_geom_angle_site_symmetry_3
F1 La1 N1 130.37(4) . .
F1 La1 N1 130.37(4) . 2_565
F1 La1 N2 130.47(4) . 2_565
F1 La1 N2 130.47(4) . .
F1 La1 N3 73.83(5) . .
F1 La1 N3 73.83(5) . 2_565
F1 La1 N4 73.55(4) . .
F1 La1 N4 73.55(4) . 2_565
N1 La1 N1 99.26(9) 2_565 .
N2 La1 N1 65.22(6) . 2_565
N2 La1 N1 65.22(6) 2_565 .
N2 La1 N1 65.06(6) . .
N2 La1 N1 65.05(6) 2_565 2_565
N2 La1 N2 99.05(9) 2_565 .
N3 La1 N1 83.50(6) . 2_565
N3 La1 N1 118.28(6) . .
N3 La1 N1 83.50(6) 2_565 .
N3 La1 N1 118.28(6) 2_565 2_565
N3 La1 N2 148.14(7) 2_565 .
N3 La1 N2 60.80(6) . .
N3 La1 N2 148.14(7) . 2_565
N3 La1 N2 60.80(6) 2_565 2_565
N3 La1 N3 147.67(9) 2_565 .
N4 La1 N1 149.02(6) . 2_565
N4 La1 N1 60.62(6) . .
N4 La1 N1 149.01(6) 2_565 .
N4 La1 N1 60.62(6) 2_565 2_565
N4 La1 N2 84.27(6) . .
N4 La1 N2 117.86(6) . 2_565
N4 La1 N2 117.86(6) 2_565 .
N4 La1 N2 84.27(6) 2_565 2_565
N4 La1 N3 86.31(7) . .
N4 La1 N3 84.65(7) 2_565 .
N4 La1 N3 84.64(7) . 2_565
N4 La1 N3 86.31(7) 2_565 2_565
N4 La1 N4 147.11(9) . 2_565
C6 N1 La1 107.31(14) . .
C6 N1 C7 107.74(19) . .
C6 N1 C10 109.55(19) . .
C7 N1 La1 110.84(15) . .
C10 N1 La1 112.58(14) . .
C10 N1 C7 108.71(19) . .
C8 N2 La1 113.24(14) . .
C8 N2 C9 109.33(19) . .
C9 N2 La1 110.37(14) . .
C11 N2 La1 105.94(15) . .
C11 N2 C8 109.32(19) . .
C11 N2 C9 108.49(19) . .
C12 N3 La1 118.33(17) . .
C12 N3 C16 117.9(2) . .
C16 N3 La1 122.98(17) . .
C1 N4 La1 120.95(17) . .
C5 N4 La1 120.72(15) . .
C5 N4 C1 118.2(2) . .
N4 C1 H1 118.8 . .
N4 C1 C2 122.5(3) . .
C2 C1 H1 118.8 . .
C1 C2 H2 120.5 . .
C3 C2 C1 119.1(2) . .
C3 C2 H2 120.5 . .
C2 C3 H3 120.6 . .
C2 C3 C4 118.9(2) . .
C4 C3 H3 120.6 . .
C3 C4 H4 120.4 . .
C3 C4 C5 119.1(3) . .
C5 C4 H4 120.4 . .
N4 C5 C4 122.3(2) . .
N4 C5 C6 116.7(2) . .
C4 C5 C6 121.0(2) . .
N1 C6 C5 111.4(2) . .
N1 C6 H6A 109.3 . .
N1 C6 H6B 109.3 . .
C5 C6 H6A 109.3 . .
C5 C6 H6B 109.3 . .
H6A C6 H6B 108.0 . .
N1 C7 H7A 109.1 . .
N1 C7 H7B 109.1 . .
N1 C7 C8 112.3(2) . .
H7A C7 H7B 107.9 . .
C8 C7 H7A 109.1 . .
C8 C7 H7B 109.1 . .
N2 C8 C7 113.0(2) . .
N2 C8 H8A 109.0 . .
N2 C8 H8B 109.0 . .
C7 C8 H8A 109.0 . .
C7 C8 H8B 109.0 . .
H8A C8 H8B 107.8 . .
N2 C9 H9A 109.1 . .
N2 C9 H9B 109.1 . .
N2 C9 C10 112.67(19) . 2_565
H9A C9 H9B 107.8 . .
C10 C9 H9A 109.1 2_565 .
C10 C9 H9B 109.1 2_565 .
N1 C10 C9 112.0(2) . 2_565
N1 C10 H10A 109.2 . .
N1 C10 H10B 109.2 . .
C9 C10 H10A 109.2 2_565 .
C9 C10 H10B 109.2 2_565 .
H10A C10 H10B 107.9 . .
N2 C11 H11A 109.2 . .
N2 C11 H11B 109.2 . .
N2 C11 C12 112.1(2) . .
H11A C11 H11B 107.9 . .
C12 C11 H11A 109.2 . .
C12 C11 H11B 109.2 . .
N3 C12 C11 116.8(2) . .
N3 C12 C13 122.1(3) . .
C13 C12 C11 121.1(2) . .
C12 C13 H13 120.4 . .
C14 C13 C12 119.3(3) . .
C14 C13 H13 120.4 . .
C13 C14 H14 120.4 . .
C13 C14 C15 119.2(3) . .
C15 C14 H14 120.4 . .
C14 C15 H15 120.6 . .
C14 C15 C16 118.8(3) . .
C16 C15 H15 120.6 . .
N3 C16 C15 122.5(3) . .
N3 C16 H16 118.7 . .
C15 C16 H16 118.7 . .
O1C S1C C1C 102.95(14) . .
O2C S1C O1C 114.83(16) . .
O2C S1C C1C 103.05(13) . .
O3C S1C O1C 115.04(15) . .
O3C S1C O2C 115.09(15) . .
O3C S1C C1C 103.44(13) . .
F1C C1C S1C 111.62(19) . .
F1C C1C F2C 107.6(3) . .
F1C C1C F3C 107.4(2) . .
F2C C1C S1C 111.7(2) . .
F3C C1C S1C 111.8(2) . .
F3C C1C F2C 106.5(2) . .
H1W O1W H1W 107(5) . 2

loop_
_geom_bond_atom_site_label_1
_geom_bond_atom_site_label_2
_geom_bond_distance
_geom_bond_site_symmetry_2
La1 F1 2.227(2) .
La1 N1 2.787(2) 2_565
La1 N1 2.787(2) .
La1 N2 2.761(2) 2_565
La1 N2 2.761(2) .
La1 N3 2.694(2) .
La1 N3 2.694(2) 2_565
La1 N4 2.680(2) 2_565
La1 N4 2.680(2) .
N1 C6 1.480(3) .
N1 C7 1.491(3) .
N1 C10 1.481(3) .
N2 C8 1.482(3) .
N2 C9 1.488(3) .
N2 C11 1.482(3) .
N3 C12 1.344(3) .
N3 C16 1.348(3) .
N4 C1 1.349(3) .
N4 C5 1.340(3) .
C1 H1 0.9500 .
C1 C2 1.381(4) .
C2 H2 0.9500 .
C2 C3 1.377(4) .
C3 H3 0.9500 .
C3 C4 1.385(4) .
C4 H4 0.9500 .
C4 C5 1.385(3) .
C5 C6 1.507(3) .
C6 H6A 0.9900 .
C6 H6B 0.9900 .
C7 H7A 0.9900 .
C7 H7B 0.9900 .
C7 C8 1.506(4) .
C8 H8A 0.9900 .
C8 H8B 0.9900 .
C9 H9A 0.9900 .
C9 H9B 0.9900 .
C9 C10 1.512(3) 2_565
C10 H10A 0.9900 .
C10 H10B 0.9900 .
C11 H11A 0.9900 .
C11 H11B 0.9900 .
C11 C12 1.501(4) .
C12 C13 1.382(3) .
C13 H13 0.9500 .
C13 C14 1.372(4) .
C14 H14 0.9500 .
C14 C15 1.375(5) .
C15 H15 0.9500 .
C15 C16 1.378(4) .
C16 H16 0.9500 .
S1C O1C 1.440(2) .
S1C O2C 1.437(2) .
S1C O3C 1.436(2) .
S1C C1C 1.814(3) .
F1C C1C 1.328(3) .
F2C C1C 1.332(3) .
F3C C1C 1.330(3) .
O1W H1W 0.845(19) .
O1W H1W 0.845(19) 2
